data_4119885
loop_
_publ_author_name
'Miguel Clemente-Le\'on'
'Eugenio Coronado'
'Maurici L\'opez-Jord\`a'
'Jo\~ao C. Waerenborgh'
'C\'edric Desplanches'
'Hongfeng Wang'
'Jean-Fran\,cois L\'etard'
'Andreas Hauser'
'Antoine Tissot'

_publ_section_title
;
 Stimuli Responsive Hybrid Magnets: Tuning the Photoinduced Spin-Crossover
 in Fe(III) Complexes Inserted into Layered Magnets
;
_journal_name_full 'Journal of the American Chemical Society'
_journal_page_first 8655
_journal_page_last 8667
_journal_paper_doi 10.1021/ja402674x
_journal_volume 135
_journal_year 2013
_chemical_formula_sum 'C27 H25 Br3 Cr Fe Mn N4 O14'
_chemical_formula_weight 1032.03
_chemical_name_systematic
;
 ?
;
_space_group_IT_number 14
_symmetry_cell_setting monoclinic
_symmetry_space_group_name_Hall '-P 2ybc'
_symmetry_space_group_name_H-M 'P 1 21/c 1'
_atom_sites_solution_hydrogens geom
_atom_sites_solution_primary direct
_atom_sites_solution_secondary difmap
_audit_creation_method SHELXL-97
_cell_angle_alpha 90.00
_cell_angle_beta 110.849(4)
_cell_angle_gamma 90.00
_cell_formula_units_Z 4
_cell_length_a 12.2769(4)
_cell_length_b 32.0813(8)
_cell_length_c 9.5335(3)
_cell_measurement_reflns_used 9026
_cell_measurement_temperature 300(2)
_cell_measurement_theta_max 30.4781
_cell_measurement_theta_min 2.9699
_cell_volume 3509.0(2)
_computing_structure_refinement 'SHELXL-97 (Sheldrick, 1997)'
_diffrn_ambient_temperature 300(2)
_diffrn_detector_area_resol_mean 16.0267
_diffrn_measured_fraction_theta_full 0.998
_diffrn_measured_fraction_theta_max 0.998
_diffrn_measurement_device_type 'SuperNova, Single source at offset), Sapphire3'
_diffrn_measurement_method '\w scans'
_diffrn_radiation_monochromator mirror
_diffrn_radiation_source 'SuperNova (Mo) x-ray Source'
_diffrn_radiation_type MoK\a
_diffrn_radiation_wavelength 0.71073
_diffrn_reflns_av_R_equivalents 0.1012
_diffrn_reflns_av_sigmaI/netI 0.0732
_diffrn_reflns_limit_h_max 17
_diffrn_reflns_limit_h_min -17
_diffrn_reflns_limit_k_max 45
_diffrn_reflns_limit_k_min -45
_diffrn_reflns_limit_l_max 13
_diffrn_reflns_limit_l_min -13
_diffrn_reflns_number 77256
_diffrn_reflns_theta_full 30.55
_diffrn_reflns_theta_max 30.55
_diffrn_reflns_theta_min 2.98
_exptl_absorpt_coefficient_mu 4.554
_exptl_absorpt_correction_T_max 0.8388
_exptl_absorpt_correction_T_min 0.4628
_exptl_absorpt_correction_type multi-scan
_exptl_absorpt_process_details
;
CrysAlisPro, Agilent Technologies,
Version 1.171.36.21 (release 14-08-2012 CrysAlis171 .NET)
(compiled Sep 14 2012,17:21:16)
empirical absorption correction using spherical harmonics,
 implemented in SCALE3 ABSPACK scaling algorithm.
;
_exptl_crystal_colour brown
_exptl_crystal_density_diffrn 1.954
_exptl_crystal_description prism
_exptl_crystal_F_000 2028
_exptl_crystal_size_max 0.20
_exptl_crystal_size_mid 0.06
_exptl_crystal_size_min 0.04
_refine_diff_density_max 1.141
_refine_diff_density_min -1.212
_refine_diff_density_rms 0.115
_refine_ls_extinction_method none
_refine_ls_goodness_of_fit_ref 1.030
_refine_ls_hydrogen_treatment constr
_refine_ls_matrix_type full
_refine_ls_number_parameters 497
_refine_ls_number_reflns 10725
_refine_ls_number_restraints 0
_refine_ls_restrained_S_all 1.030
_refine_ls_R_factor_all 0.1312
_refine_ls_R_factor_gt 0.0649
_refine_ls_shift/su_max 0.001
_refine_ls_shift/su_mean 0.000
_refine_ls_structure_factor_coef Fsqd
_refine_ls_weighting_details 'calc w=1/[\s^2^(Fo^2^)+(0.0639P)^2^+5.2378P] where P=(Fo^2^+2Fc^2^)/3'
_refine_ls_weighting_scheme calc
_refine_ls_wR_factor_gt 0.1410
_refine_ls_wR_factor_ref 0.1701
_reflns_number_gt 5973
_reflns_number_total 10725
_reflns_threshold_expression >2sigma(I)
_cod_data_source_file ja402674x_si_004.cif
_cod_data_source_block new
_cod_original_cell_volume 3508.99(18)
_cod_database_code 4119885

loop_
_symmetry_equiv_pos_as_xyz
'x, y, z'
'-x, y+1/2, -z+1/2'
'-x, -y, -z'
'x, -y-1/2, z-1/2'

loop_
_atom_site_label
_atom_site_type_symbol
_atom_site_fract_x
_atom_site_fract_y
_atom_site_fract_z
_atom_site_U_iso_or_equiv
_atom_site_adp_type
_atom_site_occupancy
_atom_site_symmetry_multiplicity
_atom_site_calc_flag
_atom_site_refinement_flags
_atom_site_disorder_assembly
_atom_site_disorder_group
C1 C 0.5597(5) 0.18876(18) 0.3157(6) 0.0452(13) Uani 1 1 d . A .
C2 C 0.4691(6) 0.2085(2) 0.2041(7) 0.0568(16) Uani 1 1 d . . .
H2 H 0.3935 0.2057 0.2031 0.068 Uiso 1 1 calc R . .
C3 C 0.4885(8) 0.2320(2) 0.0950(8) 0.071(2) Uani 1 1 d . . .
H3 H 0.4263 0.2434 0.0171 0.085 Uiso 1 1 calc R . .
C4 C 0.6032(9) 0.2385(2) 0.1025(10) 0.080(2) Uani 1 1 d . . .
H4 H 0.6173 0.2547 0.0300 0.096 Uiso 1 1 calc R . .
C5 C 0.6930(7) 0.2214(2) 0.2134(9) 0.0663(19) Uani 1 1 d . . .
H5 H 0.7686 0.2263 0.2169 0.080 Uiso 1 1 calc R . .
C6 C 0.6754(5) 0.19668(17) 0.3228(7) 0.0461(13) Uani 1 1 d . . .
C7 C 0.7748(5) 0.1804(2) 0.4423(7) 0.0532(15) Uani 1 1 d . A .
H7 H 0.8478 0.1884 0.4427 0.064 Uiso 1 1 calc R . .
C8A C 0.8868(19) 0.1487(6) 0.667(2) 0.057(5) Uani 0.62(2) 1 d P A 1
H8A1 H 0.9029 0.1698 0.7443 0.068 Uiso 0.62(2) 1 calc PR A 1
H8A2 H 0.9487 0.1490 0.6258 0.068 Uiso 0.62(2) 1 calc PR A 1
C9A C 0.8756(10) 0.1062(5) 0.728(2) 0.057(4) Uani 0.62(2) 1 d P A 1
H9A1 H 0.9438 0.1004 0.8163 0.068 Uiso 0.62(2) 1 calc PR A 1
H9A2 H 0.8697 0.0850 0.6534 0.068 Uiso 0.62(2) 1 calc PR A 1
C10A C 0.7732(12) 0.1306(4) 0.8954(12) 0.056(4) Uani 0.62(2) 1 d P A 1
H10A H 0.8217 0.1547 0.8992 0.067 Uiso 0.62(2) 1 calc PR A 1
H10B H 0.8080 0.1147 0.9872 0.067 Uiso 0.62(2) 1 calc PR A 1
C11A C 0.6477(14) 0.1445(8) 0.8784(15) 0.069(6) Uani 0.62(2) 1 d P A 1
H11A H 0.6044 0.1205 0.8922 0.082 Uiso 0.62(2) 1 calc PR A 1
H11B H 0.6520 0.1646 0.9561 0.082 Uiso 0.62(2) 1 calc PR A 1
C8B C 0.883(3) 0.1320(14) 0.647(5) 0.086(16) Uani 0.38(2) 1 d P A 2
H8B1 H 0.9533 0.1480 0.6601 0.103 Uiso 0.38(2) 1 calc PR A 2
H8B2 H 0.8890 0.1053 0.6028 0.103 Uiso 0.38(2) 1 calc PR A 2
C9B C 0.8666(17) 0.1259(9) 0.802(3) 0.067(8) Uani 0.38(2) 1 d P A 2
H9B1 H 0.9297 0.1094 0.8698 0.081 Uiso 0.38(2) 1 calc PR A 2
H9B2 H 0.8649 0.1526 0.8489 0.081 Uiso 0.38(2) 1 calc PR A 2
C10B C 0.705(3) 0.1176(8) 0.905(2) 0.074(8) Uani 0.38(2) 1 d P A 2
H10C H 0.6338 0.1018 0.8879 0.089 Uiso 0.38(2) 1 calc PR A 2
H10D H 0.7596 0.1115 1.0043 0.089 Uiso 0.38(2) 1 calc PR A 2
C11B C 0.681(5) 0.1600(17) 0.887(5) 0.20(3) Uani 0.38(2) 1 d P A 2
H11C H 0.7500 0.1756 0.8908 0.245 Uiso 0.38(2) 1 calc PR A 2
H11D H 0.6541 0.1704 0.9646 0.245 Uiso 0.38(2) 1 calc PR A 2
C12 C 0.4589(6) 0.1612(2) 0.6957(10) 0.071(2) Uani 1 1 d . A .
H12A H 0.4407 0.1712 0.7809 0.086 Uiso 1 1 calc R . .
H12B H 0.4211 0.1796 0.6116 0.086 Uiso 1 1 calc R . .
C13 C 0.4127(6) 0.1190(2) 0.6576(9) 0.071(2) Uani 1 1 d . A .
H13A H 0.3294 0.1202 0.6026 0.085 Uiso 1 1 calc R . .
H13B H 0.4258 0.1032 0.7488 0.085 Uiso 1 1 calc R . .
C14 C 0.4174(5) 0.06809(19) 0.4818(7) 0.0483(14) Uani 1 1 d . A .
H14 H 0.3444 0.0610 0.4834 0.058 Uiso 1 1 calc R . .
C15 C 0.4607(5) 0.04401(17) 0.3850(7) 0.0466(13) Uani 1 1 d . . .
C16 C 0.3873(6) 0.0147(2) 0.2902(7) 0.0580(17) Uani 1 1 d . . .
H16 H 0.3126 0.0111 0.2921 0.070 Uiso 1 1 calc R . .
C17 C 0.4214(7) -0.0090(2) 0.1947(8) 0.069(2) Uani 1 1 d . . .
H17 H 0.3696 -0.0274 0.1288 0.083 Uiso 1 1 calc R . .
C18 C 0.5338(7) -0.0051(2) 0.1971(7) 0.0640(19) Uani 1 1 d . . .
H18 H 0.5581 -0.0221 0.1347 0.077 Uiso 1 1 calc R . .
C19 C 0.6108(6) 0.0229(2) 0.2887(7) 0.0623(18) Uani 1 1 d . . .
H19 H 0.6862 0.0249 0.2882 0.075 Uiso 1 1 calc R . .
C20 C 0.5743(5) 0.04889(19) 0.3845(7) 0.0480(14) Uani 1 1 d . A .
C21 C 1.0343(4) 0.26303(14) 0.4716(6) 0.0348(11) Uani 1 1 d . . .
C22 C 1.1484(4) 0.24097(15) 0.5662(6) 0.0348(11) Uani 1 1 d . . .
C23 C 1.0027(4) 0.12838(16) 0.2926(6) 0.0338(10) Uani 1 1 d . . .
C24 C 1.1142(4) 0.12121(16) 0.2549(5) 0.0340(11) Uani 1 1 d . . .
C25 C 0.9377(4) -0.00684(15) 0.4509(6) 0.0344(11) Uani 1 1 d . . .
C26 C 1.0507(4) -0.01439(14) 0.0449(6) 0.0330(11) Uani 1 1 d . . .
N1 N 0.7734(4) 0.15604(17) 0.5483(6) 0.0521(12) Uani 1 1 d . . .
N2 N 0.7637(5) 0.10591(15) 0.7703(6) 0.0581(14) Uani 1 1 d . . .
H2A H 0.7488 0.0792 0.7901 0.070 Uiso 1 1 calc R A 1
N3 N 0.5859(5) 0.16289(16) 0.7324(6) 0.0571(13) Uani 1 1 d . . .
H3A H 0.6092 0.1898 0.7307 0.069 Uiso 1 1 calc R A 1
N4 N 0.4707(4) 0.09844(16) 0.5658(6) 0.0489(12) Uani 1 1 d . . .
O1 O 0.5362(3) 0.16474(14) 0.4125(5) 0.0544(11) Uani 1 1 d . . .
O2 O 0.6474(4) 0.07754(15) 0.4669(5) 0.0654(13) Uani 1 1 d . . .
O3 O 0.9909(3) 0.28733(11) 0.5411(4) 0.0455(9) Uani 1 1 d . . .
O4 O 1.1900(3) 0.24969(12) 0.7028(4) 0.0442(9) Uani 1 1 d . . .
O5 O 0.9959(3) 0.25559(11) 0.3345(4) 0.0418(9) Uani 1 1 d . . .
O6 O 1.1895(3) 0.21553(12) 0.4990(4) 0.0470(9) Uani 1 1 d . . .
O7 O 0.9770(3) 0.16483(11) 0.3084(4) 0.0447(9) Uani 1 1 d . . .
O8 O 1.1678(3) 0.15305(12) 0.2437(4) 0.0452(9) Uani 1 1 d . . .
O9 O 0.9479(3) 0.09608(12) 0.3031(4) 0.0435(9) Uani 1 1 d . . .
O10 O 1.1392(3) 0.08458(11) 0.2373(4) 0.0419(9) Uani 1 1 d . . .
O11 O 0.9021(3) 0.00416(11) 0.3167(4) 0.0411(9) Uani 1 1 d . . .
O12 O 0.8849(3) -0.02926(12) 0.5146(4) 0.0443(9) Uani 1 1 d . . .
O13 O 1.0938(3) -0.00895(11) 0.1829(4) 0.0411(9) Uani 1 1 d . . .
O14 O 1.0802(3) -0.04145(11) -0.0299(4) 0.0433(9) Uani 1 1 d . . .
Mn1 Mn 1.08858(7) 0.20888(2) 0.27151(9) 0.03358(19) Uani 0.50 1 d P . 1
Cr1 Cr 1.08858(7) 0.20888(2) 0.27151(9) 0.03358(19) Uani 0.50 1 d P . 2
Mn2 Mn 1.01993(7) 0.04077(2) 0.26003(8) 0.03226(18) Uani 0.50 1 d P . 3
Cr2 Cr 1.01993(7) 0.04077(2) 0.26003(8) 0.03226(18) Uani 0.50 1 d P . 4
Fe Fe 0.62463(6) 0.12638(3) 0.56289(9) 0.0410(2) Uani 1 1 d . A .
C1S C 1.2700(5) 0.11285(17) -0.0070(7) 0.0471(14) Uani 1 1 d . . .
H1S H 1.2451 0.1143 0.0798 0.057 Uiso 1 1 calc R . .
Br1 Br 1.22290(6) 0.16425(2) -0.12092(8) 0.0618(2) Uani 1 1 d . . .
Br2 Br 1.19648(7) 0.06605(2) -0.12500(9) 0.0700(2) Uani 1 1 d . . .
Br3 Br 1.43605(6) 0.10633(2) 0.06549(7) 0.05709(19) Uani 1 1 d . . .

loop_
_atom_site_aniso_label
_atom_site_aniso_U_11
_atom_site_aniso_U_22
_atom_site_aniso_U_33
_atom_site_aniso_U_23
_atom_site_aniso_U_13
_atom_site_aniso_U_12
C1 0.054(3) 0.041(3) 0.040(3) -0.001(2) 0.016(3) -0.005(3)
C2 0.057(4) 0.054(4) 0.051(4) 0.000(3) 0.009(3) 0.004(3)
C3 0.097(6) 0.046(4) 0.061(4) 0.005(3) 0.017(4) 0.009(4)
C4 0.125(7) 0.048(4) 0.084(6) 0.018(4) 0.057(6) 0.013(4)
C5 0.088(5) 0.051(4) 0.080(5) 0.005(4) 0.054(4) 0.007(4)
C6 0.053(3) 0.038(3) 0.051(3) -0.001(3) 0.024(3) -0.001(3)
C7 0.046(3) 0.061(4) 0.060(4) -0.013(3) 0.028(3) -0.010(3)
C8A 0.039(7) 0.066(10) 0.057(11) 0.005(8) 0.005(8) 0.001(8)
C9A 0.038(6) 0.049(8) 0.078(10) 0.006(6) 0.014(6) 0.007(5)
C10A 0.058(8) 0.057(7) 0.043(6) 0.005(5) 0.008(5) 0.008(6)
C11A 0.053(8) 0.131(17) 0.022(6) -0.011(8) 0.013(6) 0.001(9)
C8B 0.019(9) 0.15(4) 0.079(18) -0.07(3) 0.005(10) -0.012(19)
C9B 0.043(10) 0.068(15) 0.064(15) 0.019(12) -0.014(10) -0.004(10)
C10B 0.064(17) 0.099(19) 0.043(11) 0.023(11) -0.001(10) -0.013(14)
C11B 0.23(6) 0.17(5) 0.11(3) -0.10(3) -0.07(3) 0.06(4)
C12 0.073(5) 0.068(5) 0.090(6) -0.001(4) 0.049(4) 0.008(4)
C13 0.060(4) 0.091(6) 0.076(5) -0.012(4) 0.042(4) -0.005(4)
C14 0.038(3) 0.056(4) 0.050(3) 0.007(3) 0.015(3) -0.003(3)
C15 0.045(3) 0.041(3) 0.048(3) 0.013(3) 0.010(3) 0.004(3)
C16 0.052(4) 0.051(4) 0.059(4) 0.008(3) 0.005(3) -0.011(3)
C17 0.081(5) 0.040(3) 0.070(5) -0.002(3) 0.007(4) 0.004(3)
C18 0.087(5) 0.043(3) 0.052(4) -0.005(3) 0.013(4) 0.017(3)
C19 0.056(4) 0.069(4) 0.054(4) -0.008(3) 0.010(3) 0.019(3)
C20 0.043(3) 0.051(3) 0.044(3) -0.002(3) 0.008(3) 0.007(3)
C21 0.043(3) 0.021(2) 0.041(3) 0.005(2) 0.016(2) 0.001(2)
C22 0.039(3) 0.030(2) 0.038(3) 0.006(2) 0.017(2) 0.004(2)
C23 0.038(3) 0.036(3) 0.034(3) 0.000(2) 0.021(2) 0.003(2)
C24 0.037(3) 0.041(3) 0.030(2) -0.003(2) 0.020(2) 0.006(2)
C25 0.035(3) 0.028(2) 0.038(3) -0.005(2) 0.012(2) -0.002(2)
C26 0.036(3) 0.023(2) 0.041(3) 0.010(2) 0.014(2) -0.0015(19)
N1 0.034(2) 0.070(3) 0.048(3) 0.002(3) 0.009(2) -0.003(2)
N2 0.066(4) 0.037(3) 0.055(3) 0.009(2) 0.003(3) 0.002(2)
N3 0.067(3) 0.045(3) 0.064(3) -0.009(2) 0.029(3) 0.000(3)
N4 0.044(3) 0.053(3) 0.053(3) 0.008(2) 0.021(2) -0.001(2)
O1 0.037(2) 0.071(3) 0.051(2) 0.019(2) 0.0107(18) 0.000(2)
O2 0.040(2) 0.078(3) 0.079(3) -0.032(3) 0.022(2) -0.006(2)
O3 0.047(2) 0.037(2) 0.053(2) 0.0058(18) 0.0185(19) 0.0125(17)
O4 0.046(2) 0.044(2) 0.040(2) 0.0106(17) 0.0121(17) 0.0093(17)
O5 0.047(2) 0.0308(18) 0.041(2) 0.0017(15) 0.0063(17) 0.0046(16)
O6 0.049(2) 0.050(2) 0.046(2) 0.0119(18) 0.0214(19) 0.0172(18)
O7 0.052(2) 0.039(2) 0.057(2) -0.0006(18) 0.037(2) 0.0049(17)
O8 0.047(2) 0.048(2) 0.055(2) -0.0070(18) 0.0360(19) -0.0084(18)
O9 0.044(2) 0.046(2) 0.052(2) -0.0038(18) 0.0310(19) -0.0029(17)
O10 0.047(2) 0.040(2) 0.048(2) 0.0021(17) 0.0301(18) 0.0092(17)
O11 0.041(2) 0.040(2) 0.035(2) 0.0002(16) 0.0036(16) -0.0064(16)
O12 0.043(2) 0.048(2) 0.043(2) -0.0052(17) 0.0161(18) -0.0142(17)
O13 0.040(2) 0.0366(19) 0.039(2) 0.0096(16) 0.0056(17) 0.0012(16)
O14 0.047(2) 0.0341(19) 0.048(2) 0.0080(17) 0.0159(18) 0.0121(17)
Mn1 0.0483(5) 0.0253(4) 0.0332(4) -0.0014(3) 0.0220(4) -0.0016(3)
Cr1 0.0483(5) 0.0253(4) 0.0332(4) -0.0014(3) 0.0220(4) -0.0016(3)
Mn2 0.0433(4) 0.0253(4) 0.0307(4) 0.0010(3) 0.0162(3) -0.0018(3)
Cr2 0.0433(4) 0.0253(4) 0.0307(4) 0.0010(3) 0.0162(3) -0.0018(3)
Fe 0.0349(4) 0.0463(4) 0.0407(4) 0.0011(3) 0.0122(3) -0.0015(3)
C1S 0.057(4) 0.046(3) 0.047(3) -0.005(3) 0.029(3) -0.004(3)
Br1 0.0612(4) 0.0524(4) 0.0656(4) 0.0004(3) 0.0150(3) 0.0121(3)
Br2 0.0669(4) 0.0570(4) 0.0824(5) -0.0144(4) 0.0218(4) -0.0177(3)
Br3 0.0589(4) 0.0545(4) 0.0498(4) 0.0030(3) 0.0093(3) 0.0022(3)

loop_
_atom_type_symbol
_atom_type_description
_atom_type_scat_dispersion_real
_atom_type_scat_dispersion_imag
_atom_type_scat_source
C C 0.0033 0.0016 'International Tables Vol C Tables 4.2.6.8 and 6.1.1.4'
H H 0.0000 0.0000 'International Tables Vol C Tables 4.2.6.8 and 6.1.1.4'
N N 0.0061 0.0033 'International Tables Vol C Tables 4.2.6.8 and 6.1.1.4'
O O 0.0106 0.0060 'International Tables Vol C Tables 4.2.6.8 and 6.1.1.4'
Cr Cr 0.3209 0.6236 'International Tables Vol C Tables 4.2.6.8 and 6.1.1.4'
Mn Mn 0.3368 0.7283 'International Tables Vol C Tables 4.2.6.8 and 6.1.1.4'
Fe Fe 0.3463 0.8444 'International Tables Vol C Tables 4.2.6.8 and 6.1.1.4'
Br Br -0.2901 2.4595 'International Tables Vol C Tables 4.2.6.8 and 6.1.1.4'

loop_
_geom_angle_atom_site_label_1
_geom_angle_atom_site_label_2
_geom_angle_atom_site_label_3
_geom_angle
_geom_angle_site_symmetry_1
_geom_angle_site_symmetry_3
O1 C1 C2 119.4(6) . .
O1 C1 C6 122.6(5) . .
C2 C1 C6 118.0(5) . .
C3 C2 C1 121.6(7) . .
C3 C2 H2 119.2 . .
C1 C2 H2 119.2 . .
C2 C3 C4 119.0(7) . .
C2 C3 H3 120.5 . .
C4 C3 H3 120.5 . .
C5 C4 C3 120.6(7) . .
C5 C4 H4 119.7 . .
C3 C4 H4 119.7 . .
C4 C5 C6 121.3(7) . .
C4 C5 H5 119.3 . .
C6 C5 H5 119.3 . .
C5 C6 C1 119.2(6) . .
C5 C6 C7 119.1(6) . .
C1 C6 C7 121.7(5) . .
N1 C7 C6 126.8(5) . .
N1 C7 H7 116.6 . .
C6 C7 H7 116.6 . .
N1 C8A C9A 104.5(15) . .
N1 C8A H8A1 110.8 . .
C9A C8A H8A1 110.8 . .
N1 C8A H8A2 110.8 . .
C9A C8A H8A2 110.8 . .
H8A1 C8A H8A2 108.9 . .
C8A C9A N2 108.4(13) . .
C8A C9A H9A1 110.0 . .
N2 C9A H9A1 110.0 . .
C8A C9A H9A2 110.0 . .
N2 C9A H9A2 110.0 . .
H9A1 C9A H9A2 108.4 . .
N2 C10A C11A 107.1(11) . .
N2 C10A H10A 110.3 . .
C11A C10A H10A 110.3 . .
N2 C10A H10B 110.3 . .
C11A C10A H10B 110.3 . .
H10A C10A H10B 108.6 . .
N3 C11A C10A 112.2(9) . .
N3 C11A H11A 109.2 . .
C10A C11A H11A 109.2 . .
N3 C11A H11B 109.2 . .
C10A C11A H11B 109.2 . .
H11A C11A H11B 107.9 . .
N1 C8B C9B 105(2) . .
N1 C8B H8B1 110.8 . .
C9B C8B H8B1 110.8 . .
N1 C8B H8B2 110.8 . .
C9B C8B H8B2 110.8 . .
H8B1 C8B H8B2 108.8 . .
N2 C9B C8B 106(2) . .
N2 C9B H9B1 110.6 . .
C8B C9B H9B1 110.6 . .
N2 C9B H9B2 110.6 . .
C8B C9B H9B2 110.6 . .
H9B1 C9B H9B2 108.7 . .
C11B C10B N2 104(3) . .
C11B C10B H10C 110.9 . .
N2 C10B H10C 110.9 . .
C11B C10B H10D 110.9 . .
N2 C10B H10D 110.9 . .
H10C C10B H10D 108.9 . .
C10B C11B N3 103(3) . .
C10B C11B H11C 111.1 . .
N3 C11B H11C 111.1 . .
C10B C11B H11D 111.1 . .
N3 C11B H11D 111.1 . .
H11C C11B H11D 109.1 . .
C13 C12 N3 112.1(6) . .
C13 C12 H12A 109.2 . .
N3 C12 H12A 109.2 . .
C13 C12 H12B 109.2 . .
N3 C12 H12B 109.2 . .
H12A C12 H12B 107.9 . .
C12 C13 N4 109.7(5) . .
C12 C13 H13A 109.7 . .
N4 C13 H13A 109.7 . .
C12 C13 H13B 109.7 . .
N4 C13 H13B 109.7 . .
H13A C13 H13B 108.2 . .
N4 C14 C15 125.7(5) . .
N4 C14 H14 117.1 . .
C15 C14 H14 117.1 . .
C16 C15 C20 119.2(6) . .
C16 C15 C14 118.5(6) . .
C20 C15 C14 122.4(5) . .
C17 C16 C15 121.9(7) . .
C17 C16 H16 119.0 . .
C15 C16 H16 119.0 . .
C16 C17 C18 119.0(7) . .
C16 C17 H17 120.5 . .
C18 C17 H17 120.5 . .
C19 C18 C17 121.9(7) . .
C19 C18 H18 119.0 . .
C17 C18 H18 119.0 . .
C18 C19 C20 119.4(7) . .
C18 C19 H19 120.3 . .
C20 C19 H19 120.3 . .
O2 C20 C15 122.5(5) . .
O2 C20 C19 119.0(6) . .
C15 C20 C19 118.5(6) . .
O5 C21 O3 126.8(5) . .
O5 C21 C22 116.9(4) . .
O3 C21 C22 116.3(5) . .
O6 C22 O4 126.2(5) . .
O6 C22 C21 116.7(5) . .
O4 C22 C21 117.1(4) . .
O7 C23 O9 127.1(4) . .
O7 C23 C24 117.0(4) . .
O9 C23 C24 115.9(4) . .
O8 C24 O10 127.1(4) . .
O8 C24 C23 115.9(4) . .
O10 C24 C23 116.9(4) . .
O11 C25 O12 127.1(5) . .
O11 C25 C25 116.8(6) . 3_756
O12 C25 C25 116.0(6) . 3_756
O13 C26 O14 126.6(5) . .
O13 C26 C26 117.3(6) . 3_755
O14 C26 C26 116.0(6) . 3_755
C7 N1 C8A 115.3(10) . .
C7 N1 C8B 122.0(18) . .
C8A N1 C8B 21.3(13) . .
C7 N1 Fe 125.6(4) . .
C8A N1 Fe 119.0(9) . .
C8B N1 Fe 108.9(18) . .
C9B N2 C10A 75.7(15) . .
C9B N2 C9A 38.5(12) . .
C10A N2 C9A 113.6(9) . .
C9B N2 C10B 109.7(16) . .
C10A N2 C10B 34.3(8) . .
C9A N2 C10B 146.2(11) . .
C9B N2 Fe 115.1(8) . .
C10A N2 Fe 113.5(5) . .
C9A N2 Fe 103.8(6) . .
C10B N2 Fe 101.9(9) . .
C9B N2 H2A 129.8 . .
C10A N2 H2A 108.6 . .
C9A N2 H2A 108.6 . .
C10B N2 H2A 83.3 . .
Fe N2 H2A 108.6 . .
C11A N3 C12 111.2(8) . .
C11A N3 C11B 24(3) . .
C12 N3 C11B 128(3) . .
C11A N3 Fe 108.3(8) . .
C12 N3 Fe 107.2(4) . .
C11B N3 Fe 113(2) . .
C11A N3 H3A 110.0 . .
C12 N3 H3A 110.0 . .
C11B N3 H3A 86.4 . .
Fe N3 H3A 110.0 . .
C14 N4 C13 117.8(5) . .
C14 N4 Fe 125.3(4) . .
C13 N4 Fe 116.4(4) . .
C1 O1 Fe 134.4(4) . .
C20 O2 Fe 132.5(4) . .
C21 O3 Cr1 113.3(3) . 4_566
C21 O3 Mn1 113.3(3) . 4_566
Cr1 O3 Mn1 0.00(2) 4_566 4_566
C22 O4 Cr1 113.8(3) . 4_566
C22 O4 Mn1 113.8(3) . 4_566
Cr1 O4 Mn1 0.00(4) 4_566 4_566
C21 O5 Mn1 113.4(3) . .
C22 O6 Mn1 113.6(3) . .
C23 O7 Mn1 114.2(3) . .
C24 O8 Mn1 114.0(3) . .
C23 O9 Mn2 114.1(3) . .
C24 O10 Mn2 113.9(3) . .
C25 O11 Mn2 113.8(3) . .
C25 O12 Cr2 113.7(3) . 3_756
C25 O12 Mn2 113.7(3) . 3_756
Cr2 O12 Mn2 0.00(5) 3_756 3_756
C26 O13 Mn2 113.8(3) . .
C26 O14 Cr2 114.0(3) . 3_755
C26 O14 Mn2 114.0(3) . 3_755
Cr2 O14 Mn2 0.00(5) 3_755 3_755
O4 Mn1 O7 171.84(15) 4_565 .
O4 Mn1 O6 93.51(15) 4_565 .
O7 Mn1 O6 94.41(16) . .
O4 Mn1 O5 94.61(15) 4_565 .
O7 Mn1 O5 88.84(14) . .
O6 Mn1 O5 79.15(14) . .
O4 Mn1 O3 79.43(14) 4_565 4_565
O7 Mn1 O3 92.91(15) . 4_565
O6 Mn1 O3 170.70(15) . 4_565
O5 Mn1 O3 95.28(15) . 4_565
O4 Mn1 O8 98.57(14) 4_565 .
O7 Mn1 O8 78.75(14) . .
O6 Mn1 O8 95.03(15) . .
O5 Mn1 O8 165.91(14) . .
O3 Mn1 O8 92.01(15) 4_565 .
O11 Mn2 O12 79.55(14) . 3_756
O11 Mn2 O9 92.67(14) . .
O12 Mn2 O9 93.99(15) 3_756 .
O11 Mn2 O13 95.13(14) . .
O12 Mn2 O13 94.19(15) 3_756 .
O9 Mn2 O13 169.60(14) . .
O11 Mn2 O10 169.22(14) . .
O12 Mn2 O10 93.98(15) 3_756 .
O9 Mn2 O10 79.09(13) . .
O13 Mn2 O10 93.93(14) . .
O11 Mn2 O14 94.28(14) . 3_755
O12 Mn2 O14 170.32(15) 3_756 3_755
O9 Mn2 O14 93.74(15) . 3_755
O13 Mn2 O14 78.84(14) . 3_755
O10 Mn2 O14 93.19(15) . 3_755
O2 Fe O1 108.3(2) . .
O2 Fe N4 86.63(19) . .
O1 Fe N4 90.65(18) . .
O2 Fe N1 93.5(2) . .
O1 Fe N1 86.21(18) . .
N4 Fe N1 176.7(2) . .
O2 Fe N3 156.2(2) . .
O1 Fe N3 89.7(2) . .
N4 Fe N3 77.6(2) . .
N1 Fe N3 103.2(2) . .
O2 Fe N2 89.2(2) . .
O1 Fe N2 156.74(19) . .
N4 Fe N2 105.9(2) . .
N1 Fe N2 77.3(2) . .
N3 Fe N2 78.4(2) . .
Br2 C1S Br3 110.3(3) . .
Br2 C1S Br1 110.8(3) . .
Br3 C1S Br1 111.1(3) . .
Br2 C1S H1S 108.2 . .
Br3 C1S H1S 108.2 . .
Br1 C1S H1S 108.2 . .

loop_
_geom_bond_atom_site_label_1
_geom_bond_atom_site_label_2
_geom_bond_distance
_geom_bond_site_symmetry_2
C1 O1 1.310(7) .
C1 C2 1.388(8) .
C1 C6 1.420(8) .
C2 C3 1.372(10) .
C2 H2 0.9300 .
C3 C4 1.399(11) .
C3 H3 0.9300 .
C4 C5 1.343(11) .
C4 H4 0.9300 .
C5 C6 1.388(9) .
C5 H5 0.9300 .
C6 C7 1.440(9) .
C7 N1 1.283(8) .
C7 H7 0.9300 .
C8A N1 1.47(2) .
C8A C9A 1.51(3) .
C8A H8A1 0.9700 .
C8A H8A2 0.9700 .
C9A N2 1.563(15) .
C9A H9A1 0.9700 .
C9A H9A2 0.9700 .
C10A N2 1.401(12) .
C10A C11A 1.56(2) .
C10A H10A 0.9700 .
C10A H10B 0.9700 .
C11A N3 1.452(19) .
C11A H11A 0.9700 .
C11A H11B 0.9700 .
C8B N1 1.55(4) .
C8B C9B 1.57(5) .
C8B H8B1 0.9700 .
C8B H8B2 0.9700 .
C9B N2 1.352(19) .
C9B H9B1 0.9700 .
C9B H9B2 0.9700 .
C10B C11B 1.39(6) .
C10B N2 1.72(3) .
C10B H10C 0.9700 .
C10B H10D 0.9700 .
C11B N3 1.53(4) .
C11B H11C 0.9700 .
C11B H11D 0.9700 .
C12 C13 1.463(10) .
C12 N3 1.473(9) .
C12 H12A 0.9700 .
C12 H12B 0.9700 .
C13 N4 1.468(8) .
C13 H13A 0.9700 .
C13 H13B 0.9700 .
C14 N4 1.282(8) .
C14 C15 1.442(9) .
C14 H14 0.9300 .
C15 C16 1.392(8) .
C15 C20 1.405(8) .
C16 C17 1.360(10) .
C16 H16 0.9300 .
C17 C18 1.378(10) .
C17 H17 0.9300 .
C18 C19 1.371(9) .
C18 H18 0.9300 .
C19 C20 1.421(8) .
C19 H19 0.9300 .
C20 O2 1.329(7) .
C21 O5 1.244(6) .
C21 O3 1.258(6) .
C21 C22 1.542(7) .
C22 O6 1.250(6) .
C22 O4 1.250(6) .
C23 O7 1.235(6) .
C23 O9 1.259(6) .
C23 C24 1.550(6) .
C24 O8 1.241(6) .
C24 O10 1.241(6) .
C25 O11 1.247(6) .
C25 O12 1.260(6) .
C25 C25 1.545(10) 3_756
C26 O13 1.244(6) .
C26 O14 1.256(6) .
C26 C26 1.541(9) 3_755
N1 Fe 2.107(5) .
N2 Fe 2.203(5) .
N2 H2A 0.9100 .
N3 Fe 2.181(5) .
N3 H3A 0.9100 .
N4 Fe 2.101(5) .
O1 Fe 1.908(4) .
O2 Fe 1.885(4) .
O3 Cr1 2.098(4) 4_566
O3 Mn1 2.098(4) 4_566
O4 Cr1 2.080(4) 4_566
O4 Mn1 2.080(4) 4_566
O5 Mn1 2.095(4) .
O6 Mn1 2.091(4) .
O7 Mn1 2.084(4) .
O8 Mn1 2.100(4) .
O9 Mn2 2.087(4) .
O10 Mn2 2.095(4) .
O11 Mn2 2.078(4) .
O12 Cr2 2.081(4) 3_756
O12 Mn2 2.081(4) 3_756
O13 Mn2 2.094(4) .
O14 Cr2 2.099(4) 3_755
O14 Mn2 2.099(4) 3_755
Mn1 O4 2.080(4) 4_565
Mn1 O3 2.098(4) 4_565
Mn2 O12 2.081(4) 3_756
Mn2 O14 2.099(4) 3_755
C1S Br2 1.900(6) .
C1S Br3 1.917(6) .
C1S Br1 1.946(6) .
C1S H1S 0.9800 .
